data_1541748
loop_
_publ_author_name
'Gasparri, G.F.'
'Nardelli, M.'
'Fermi, F.'

_publ_section_title
;
 Structural research on non-transition metal double nitrites. Crystal
 structure, optical absorption and emission of Tl Ba2 (N O2)5
;
_journal_name_full
;
Proceedings of the Indian Academy of Sciences, Serie: Chem. Sci.
;
_journal_page_first 283
_journal_page_last 293
_journal_volume 93
_journal_year 1984
_chemical_formula_sum 'Ba2 N5 O10 Tl'
_chemical_name_systematic 'Tl Ba2 (N O2)5'
_space_group_IT_number 29
_symmetry_space_group_name_Hall 'P 2c -2ac'
_symmetry_space_group_name_H-M 'P c a 21'
_cell_angle_alpha 90
_cell_angle_beta 90
_cell_angle_gamma 90
_cell_formula_units_Z 4
_cell_length_a 17.868
_cell_length_b 4.934
_cell_length_c 13.426
_cell_volume 1183.646
_citation_journal_id_ASTM PIAADM
_cod_data_source_file Gasparri_PIAADM_1984_1301.cif
_cod_data_source_block Ba2N5O10Tl1
_cod_original_formula_sum 'Ba2 N5 O10 Tl1'
_cod_database_code 1541748

loop_
_symmetry_equiv_pos_as_xyz
x,y,z
-x,-y,z+1/2
-x+1/2,y,z+1/2
x+1/2,-y,z

loop_
_atom_site_label
_atom_site_type_symbol
_atom_site_fract_x
_atom_site_fract_y
_atom_site_fract_z
_atom_site_occupancy
_atom_site_U_iso_or_equiv
Ba1 Ba+2 0.40539 -0.00524 0.09762 1 0.0
O8 O-2 0.4921 0.0485 0.4356 1 0.0
O5 O-2 0.3397 0.458 0.1848 1 0.0
O3 O-2 0.0227 0.348 0.1446 1 0.0
O1 O-2 0.2609 0.1518 0.4032 1 0.0
O7 O-2 0.4451 0.0508 0.2966 1 0.0
Tl1 Tl+1 0.38599 0.47656 0.41537 1 0.0
O6 O-2 0.2735 0.7992 0.2031 1 0.0
O2 O-2 0.307 0.166 0.552 1 0.0
N2 N+3 0.033 0.5964 0.1425 1 0.0
N5 N+3 0.1291 -0.4091 0.4357 1 0.0
N3 N+3 0.2806 0.5513 0.2055 1 0.0
O4 O-2 0.0935 0.6788 0.1634 1 0.0
Ba2 Ba+2 0.1555 0.14335 0.25 1 0.0
O9 O-2 0.1495 -0.2977 0.3671 1 0.0
O10 O-2 0.1041 -0.5929 0.4615 1 0.0
N1 N+3 0.2529 0.1063 0.4984 1 0.0
N4 N+3 0.5006 -0.0055 0.03454 1 0.0
